data_4326295
loop_
_publ_author_name
'Radovan Herchel'
'Ji\<r\'i Tu\<cek'
'Zden\<ek Tr\'avn\'i\<cek'
'Dimitris Petridis'
'Radek Zbo\<ril'

_publ_section_title
;
 Crystal Water Molecules as Magnetic Tuners in Molecular Metamagnets
 Exhibiting Antiferro-Ferro-Paramagnetic Transitions
;
_journal_name_full 'Inorganic Chemistry'
_journal_page_first 9153
_journal_page_last 9163
_journal_paper_doi 10.1021/ic201358c
_journal_volume 50
_journal_year 2011
_chemical_formula_sum 'C24 H54 Fe2 N24 Ni3 O3'
_chemical_formula_weight 1014.74
_chemical_name_systematic
; 
 ? 
;
_space_group_IT_number 2
_symmetry_cell_setting triclinic
_symmetry_space_group_name_Hall '-P 1'
_symmetry_space_group_name_H-M 'P -1'
_atom_sites_solution_hydrogens geom
_atom_sites_solution_primary direct
_atom_sites_solution_secondary difmap
_audit_creation_method SHELXL-97
_cell_angle_alpha 74.928(2)
_cell_angle_beta 88.339(2)
_cell_angle_gamma 73.568(2)
_cell_formula_units_Z 1
_cell_length_a 7.41714(19)
_cell_length_b 9.6389(2)
_cell_length_c 15.9662(4)
_cell_measurement_reflns_used 9998
_cell_measurement_temperature 120(2)
_cell_measurement_theta_max 33.2940
_cell_measurement_theta_min 2.9163
_cell_volume 1055.96(5)
_computing_structure_refinement 'SHELXL-97 (Sheldrick, 1997)'
_computing_structure_solution 'SHELXS-97 (Sheldrick, 1990)'
_diffrn_ambient_temperature 120(2)
_diffrn_detector_area_resol_mean 8.3611
_diffrn_measured_fraction_theta_full 0.997
_diffrn_measured_fraction_theta_max 0.997
_diffrn_measurement_device_type 'Xcalibur, Sapphire2, large Be window'
_diffrn_measurement_method '\w scans'
_diffrn_radiation_monochromator graphite
_diffrn_radiation_source 'Enhance (Mo) X-ray Source'
_diffrn_radiation_type MoK\a
_diffrn_radiation_wavelength 0.71073
_diffrn_reflns_av_R_equivalents 0.0171
_diffrn_reflns_av_sigmaI/netI 0.0196
_diffrn_reflns_limit_h_max 8
_diffrn_reflns_limit_h_min -8
_diffrn_reflns_limit_k_max 11
_diffrn_reflns_limit_k_min -11
_diffrn_reflns_limit_l_max 19
_diffrn_reflns_limit_l_min -18
_diffrn_reflns_number 10162
_diffrn_reflns_theta_full 25.05
_diffrn_reflns_theta_max 25.05
_diffrn_reflns_theta_min 2.92
_exptl_absorpt_coefficient_mu 2.042
_exptl_absorpt_correction_T_max 0.8218
_exptl_absorpt_correction_T_min 0.6292
_exptl_absorpt_correction_type multi-scan
_exptl_absorpt_process_details
;
CrysAlis RED, Oxford Diffraction Ltd.,
Version 1.171.33.52 (release 06-11-2009 CrysAlis171 .NET)
(compiled Nov  6 2009,16:24:50)
empirical absorption correction using spherical harmonics,
 implemented in SCALE3 ABSPACK scaling algorithm.
;
_exptl_crystal_colour black
_exptl_crystal_density_diffrn 1.596
_exptl_crystal_description prism
_exptl_crystal_F_000 526
_exptl_crystal_size_max 0.25
_exptl_crystal_size_mid 0.20
_exptl_crystal_size_min 0.10
_refine_diff_density_max 0.315
_refine_diff_density_min -0.332
_refine_diff_density_rms 0.060
_refine_ls_extinction_method none
_refine_ls_goodness_of_fit_ref 1.067
_refine_ls_hydrogen_treatment mixed
_refine_ls_matrix_type full
_refine_ls_number_parameters 318
_refine_ls_number_reflns 3732
_refine_ls_number_restraints 4
_refine_ls_restrained_S_all 1.073
_refine_ls_R_factor_all 0.0239
_refine_ls_R_factor_gt 0.0200
_refine_ls_shift/su_max 0.001
_refine_ls_shift/su_mean 0.000
_refine_ls_structure_factor_coef Fsqd
_refine_ls_weighting_details 'calc w=1/[\s^2^(Fo^2^)+(0.0340P)^2^+0.0000P] where P=(Fo^2^+2Fc^2^)/3'
_refine_ls_weighting_scheme calc
_refine_ls_wR_factor_gt 0.0508
_refine_ls_wR_factor_ref 0.0516
_reflns_number_gt 3298
_reflns_number_total 3732
_reflns_threshold_expression >2sigma(I)
_cod_data_source_file ic201358c_si_002_1.cif
_cod_data_source_block compound1
_cod_original_cell_volume 1055.96(4)
_cod_database_code 4326295

loop_
_symmetry_equiv_pos_as_xyz
'x, y, z'
'-x, -y, -z'

loop_
_atom_site_label
_atom_site_type_symbol
_atom_site_fract_x
_atom_site_fract_y
_atom_site_fract_z
_atom_site_U_iso_or_equiv
_atom_site_adp_type
_atom_site_occupancy
_atom_site_symmetry_multiplicity
_atom_site_calc_flag
_atom_site_refinement_flags
_atom_site_disorder_assembly
_atom_site_disorder_group
Ni1 Ni 0.01025(3) -0.63682(2) 0.373305(12) 0.00827(7) Uani 1 1 d . . .
Fe1 Fe 0.39281(3) -0.25820(2) 0.273475(14) 0.00795(7) Uani 1 1 d . . .
N1 N -0.12363(18) -0.80720(15) 0.39398(8) 0.0112(3) Uani 1 1 d . . .
H1C H -0.0354 -0.8995 0.4049 0.013 Uiso 1 1 calc R . .
H1D H -0.1980 -0.8050 0.4410 0.013 Uiso 1 1 calc R . .
C1 C -0.2401(2) -0.78126(19) 0.31483(10) 0.0152(4) Uani 1 1 d . . .
H1A H -0.3552 -0.6971 0.3120 0.018 Uiso 1 1 calc R . .
H1B H -0.2782 -0.8721 0.3156 0.018 Uiso 1 1 calc R . .
Ni2 Ni 0.0000 0.0000 0.0000 0.00849(8) Uani 1 2 d S . .
N2 N -0.05305(18) -0.61847(15) 0.24216(8) 0.0127(3) Uani 1 1 d . . .
H2C H -0.1425 -0.5290 0.2187 0.015 Uiso 1 1 calc R . .
H2D H 0.0534 -0.6202 0.2109 0.015 Uiso 1 1 calc R . .
C2 C -0.1242(2) -0.74456(19) 0.23708(11) 0.0162(4) Uani 1 1 d . . .
H2A H -0.0173 -0.8333 0.2365 0.019 Uiso 1 1 calc R . .
H2B H -0.2026 -0.7170 0.1829 0.019 Uiso 1 1 calc R . .
N3 N 0.28090(18) -0.78451(15) 0.37120(8) 0.0116(3) Uani 1 1 d . . .
H3C H 0.2723 -0.8771 0.3695 0.014 Uiso 1 1 calc R . .
H3D H 0.3416 -0.7475 0.3232 0.014 Uiso 1 1 calc R . .
C3 C 0.3843(2) -0.79617(18) 0.45153(11) 0.0128(4) Uani 1 1 d . . .
H3A H 0.4218 -0.7037 0.4465 0.015 Uiso 1 1 calc R . .
H3B H 0.4993 -0.8822 0.4617 0.015 Uiso 1 1 calc R . .
N4 N 0.08472(18) -0.68815(15) 0.50730(8) 0.0110(3) Uani 1 1 d . . .
H4C H 0.1086 -0.6073 0.5203 0.013 Uiso 1 1 calc R . .
H4D H -0.0119 -0.7114 0.5402 0.013 Uiso 1 1 calc R . .
C4 C 0.2552(2) -0.81798(17) 0.52600(10) 0.0123(4) Uani 1 1 d . . .
H4A H 0.2205 -0.9119 0.5320 0.015 Uiso 1 1 calc R . .
H4B H 0.3196 -0.8249 0.5810 0.015 Uiso 1 1 calc R . .
C5 C 0.2389(2) -0.39362(18) 0.31381(10) 0.0103(3) Uani 1 1 d . . .
N5 N 0.14338(19) -0.46913(15) 0.33868(9) 0.0122(3) Uani 1 1 d . . .
N6 N 0.21035(19) -0.10270(15) 0.41363(9) 0.0147(3) Uani 1 1 d . . .
C6 C 0.2828(2) -0.16102(17) 0.36206(10) 0.0095(3) Uani 1 1 d . . .
N7 N 0.5892(2) -0.00837(17) 0.20784(11) 0.0266(4) Uani 1 1 d . . .
C7 C 0.5248(2) -0.10588(19) 0.23398(11) 0.0129(4) Uani 1 1 d . . .
C8 C 0.4883(3) -0.3575(2) 0.18409(11) 0.0245(4) Uani 1 1 d . . .
C9 C 0.1980(2) -0.13144(18) 0.18734(10) 0.0106(3) Uani 1 1 d . . .
N9 N 0.0969(2) -0.06341(17) 0.12869(9) 0.0201(3) Uani 1 1 d . A .
C11 C -0.3898(2) -0.39502(17) 0.34611(10) 0.0091(3) Uani 1 1 d . . .
N11 N -0.25258(18) -0.48093(14) 0.37935(8) 0.0105(3) Uani 1 1 d . . .
N20 N 0.2851(4) -0.0413(3) -0.03097(17) 0.0123(7) Uani 0.498(2) 1 d P A 1
H20C H 0.3557 -0.1290 0.0061 0.015 Uiso 0.498(2) 1 calc PR A 1
H20D H 0.2980 -0.0508 -0.0869 0.015 Uiso 0.498(2) 1 calc PR A 1
C21 C 0.3509(5) 0.0858(4) -0.0225(2) 0.0152(8) Uani 0.498(2) 1 d P A 1
H21A H 0.4605 0.0925 -0.0585 0.018 Uiso 0.498(2) 1 calc PR A 1
H21B H 0.3899 0.0711 0.0388 0.018 Uiso 0.498(2) 1 calc PR A 1
C22 C 0.1921(5) 0.2275(5) -0.0520(3) 0.0177(9) Uani 0.498(2) 1 d P A 1
H22A H 0.2305 0.3136 -0.0437 0.021 Uiso 0.498(2) 1 calc PR A 1
H22B H 0.1604 0.2464 -0.1145 0.021 Uiso 0.498(2) 1 calc PR A 1
N22 N 0.0257(4) 0.2117(3) -0.00086(18) 0.0130(7) Uani 0.498(2) 1 d P A 1
H22C H -0.0805 0.2860 -0.0263 0.016 Uiso 0.498(2) 1 calc PR A 1
H22D H 0.0432 0.2174 0.0548 0.016 Uiso 0.498(2) 1 calc PR A 1
N21 N -0.2023(4) 0.1891(3) 0.02119(17) 0.0108(7) Uani 0.502(2) 1 d P A 2
H21C H -0.3011 0.2209 -0.0193 0.013 Uiso 0.502(2) 1 calc PR A 2
H21D H -0.2483 0.1662 0.0756 0.013 Uiso 0.502(2) 1 calc PR A 2
C23 C 0.0217(5) 0.3066(4) -0.0612(2) 0.0138(8) Uani 0.502(2) 1 d P A 2
H23A H -0.0527 0.3314 -0.1163 0.017 Uiso 0.502(2) 1 calc PR A 2
H23B H 0.0913 0.3818 -0.0657 0.017 Uiso 0.502(2) 1 calc PR A 2
C24 C -0.1062(5) 0.3086(4) 0.0132(2) 0.0139(8) Uani 0.502(2) 1 d P A 2
H24A H -0.0325 0.2905 0.0676 0.017 Uiso 0.502(2) 1 calc PR A 2
H24B H -0.2010 0.4077 0.0029 0.017 Uiso 0.502(2) 1 calc PR A 2
N23 N 0.1555(4) 0.1542(4) -0.0451(2) 0.0142(7) Uani 0.502(2) 1 d P A 2
H23C H 0.2478 0.1416 -0.0043 0.017 Uiso 0.502(2) 1 calc PR A 2
H23D H 0.2117 0.1401 -0.0956 0.017 Uiso 0.502(2) 1 calc PR A 2
O1 O 0.3170(2) -0.70563(18) 0.15999(11) 0.0569(5) Uani 1 1 d D . .
H1W H 0.400(3) -0.787(2) 0.1672(17) 0.068 Uiso 1 1 d D . .
H1V H 0.351(4) -0.647(3) 0.1243(15) 0.068 Uiso 1 1 d D . .
O2 O 0.3461(3) -0.4811(3) 0.01892(16) 0.0196(5) Uani 0.50 1 d PD . .
H2V H 0.427(4) -0.459(4) 0.049(2) 0.024 Uiso 0.50 1 d PD . .
H2W H 0.393(5) -0.503(4) -0.0282(17) 0.024 Uiso 0.50 1 d PD . .
N8A N 0.5104(16) -0.4374(10) 0.1370(4) 0.011(2) Uani 0.48(3) 1 d P B 1
N8B N 0.5710(15) -0.3936(13) 0.1226(5) 0.019(2) Uani 0.52(3) 1 d P B 2

loop_
_atom_site_aniso_label
_atom_site_aniso_U_11
_atom_site_aniso_U_22
_atom_site_aniso_U_33
_atom_site_aniso_U_23
_atom_site_aniso_U_13
_atom_site_aniso_U_12
Ni1 0.00663(11) 0.00779(12) 0.01084(12) -0.00315(9) -0.00055(8) -0.00200(8)
Fe1 0.00861(13) 0.00742(13) 0.00755(13) -0.00194(9) -0.00157(9) -0.00169(9)
N1 0.0118(7) 0.0112(7) 0.0117(7) -0.0040(6) 0.0018(6) -0.0043(6)
C1 0.0137(9) 0.0164(9) 0.0190(9) -0.0073(7) -0.0013(7) -0.0071(7)
Ni2 0.00743(15) 0.00982(16) 0.00698(15) -0.00034(12) -0.00060(11) -0.00211(12)
N2 0.0093(7) 0.0146(7) 0.0138(7) -0.0040(6) 0.0016(6) -0.0028(6)
C2 0.0193(9) 0.0184(9) 0.0133(9) -0.0076(7) -0.0015(7) -0.0060(8)
N3 0.0105(7) 0.0103(7) 0.0149(7) -0.0038(6) 0.0021(6) -0.0043(6)
C3 0.0084(8) 0.0089(8) 0.0203(9) -0.0030(7) -0.0017(7) -0.0016(7)
N4 0.0083(7) 0.0102(7) 0.0150(7) -0.0049(6) 0.0001(6) -0.0021(6)
C4 0.0112(8) 0.0088(8) 0.0154(9) -0.0026(7) -0.0024(7) -0.0007(7)
C5 0.0120(8) 0.0082(8) 0.0089(8) -0.0033(7) -0.0035(7) 0.0012(7)
N5 0.0119(7) 0.0098(7) 0.0142(7) -0.0033(6) -0.0018(6) -0.0014(6)
N6 0.0177(8) 0.0117(7) 0.0145(8) -0.0029(6) 0.0016(6) -0.0047(6)
C6 0.0089(8) 0.0067(8) 0.0110(8) 0.0015(7) -0.0043(7) -0.0024(6)
N7 0.0239(9) 0.0178(8) 0.0392(10) -0.0026(7) -0.0095(7) -0.0112(7)
C7 0.0100(8) 0.0135(9) 0.0146(9) -0.0054(7) -0.0042(7) -0.0002(7)
C8 0.0272(11) 0.0212(10) 0.0145(10) -0.0053(8) -0.0124(8) 0.0114(8)
C9 0.0097(8) 0.0127(8) 0.0104(8) -0.0047(7) 0.0035(7) -0.0033(7)
N9 0.0177(8) 0.0252(9) 0.0121(8) -0.0065(7) -0.0009(7) 0.0037(7)
C11 0.0129(9) 0.0107(8) 0.0079(8) -0.0061(7) 0.0044(7) -0.0066(7)
N11 0.0102(7) 0.0100(7) 0.0122(7) -0.0042(6) 0.0007(6) -0.0031(6)
N20 0.0118(15) 0.0127(15) 0.0095(14) 0.0010(11) 0.0003(11) -0.0025(12)
C21 0.0117(18) 0.025(2) 0.0101(17) -0.0034(15) 0.0014(13) -0.0079(15)
C22 0.018(2) 0.022(2) 0.016(2) -0.0034(18) 0.0045(16) -0.0127(19)
N22 0.0111(15) 0.0139(16) 0.0140(16) -0.0031(14) 0.0020(12) -0.0044(13)
N21 0.0088(14) 0.0147(15) 0.0083(14) -0.0022(11) 0.0008(11) -0.0034(11)
C23 0.0136(19) 0.0122(18) 0.0158(19) -0.0020(16) 0.0019(14) -0.0055(14)
C24 0.0162(19) 0.0133(18) 0.0134(17) -0.0054(14) 0.0000(14) -0.0041(15)
N23 0.0136(17) 0.0156(18) 0.0135(16) -0.0020(15) 0.0012(13) -0.0061(15)
O1 0.0494(11) 0.0333(10) 0.0556(11) 0.0126(8) 0.0385(9) 0.0132(8)
O2 0.0196(13) 0.0262(14) 0.0168(13) -0.0117(11) 0.0032(11) -0.0070(11)
N8A 0.015(3) 0.007(3) 0.0122(19) -0.0029(17) -0.0016(18) -0.006(2)
N8B 0.019(3) 0.021(3) 0.020(2) -0.009(2) -0.003(2) -0.008(3)

loop_
_atom_type_symbol
_atom_type_description
_atom_type_scat_dispersion_real
_atom_type_scat_dispersion_imag
_atom_type_scat_source
C C 0.0033 0.0016 'International Tables Vol C Tables 4.2.6.8 and 6.1.1.4'
H H 0.0000 0.0000 'International Tables Vol C Tables 4.2.6.8 and 6.1.1.4'
N N 0.0061 0.0033 'International Tables Vol C Tables 4.2.6.8 and 6.1.1.4'
O O 0.0106 0.0060 'International Tables Vol C Tables 4.2.6.8 and 6.1.1.4'
Fe Fe 0.3463 0.8444 'International Tables Vol C Tables 4.2.6.8 and 6.1.1.4'
Ni Ni 0.3393 1.1124 'International Tables Vol C Tables 4.2.6.8 and 6.1.1.4'

loop_
_geom_angle_atom_site_label_1
_geom_angle_atom_site_label_2
_geom_angle_atom_site_label_3
_geom_angle
_geom_angle_site_symmetry_1
_geom_angle_site_symmetry_3
N5 Ni1 N1 173.69(5) . .
N5 Ni1 N2 91.88(5) . .
N1 Ni1 N2 81.98(5) . .
N5 Ni1 N3 85.06(5) . .
N1 Ni1 N3 93.71(5) . .
N2 Ni1 N3 92.34(5) . .
N5 Ni1 N11 92.13(5) . .
N1 Ni1 N11 89.36(5) . .
N2 Ni1 N11 90.19(5) . .
N3 Ni1 N11 176.27(5) . .
N5 Ni1 N4 93.91(5) . .
N1 Ni1 N4 92.06(5) . .
N2 Ni1 N4 171.97(5) . .
N3 Ni1 N4 82.63(5) . .
N11 Ni1 N4 95.15(5) . .
C9 Fe1 C8 84.97(7) . .
C9 Fe1 C6 93.06(6) . .
C8 Fe1 C6 176.53(7) . .
C9 Fe1 C5 90.02(6) . .
C8 Fe1 C5 90.70(8) . .
C6 Fe1 C5 86.44(6) . .
C9 Fe1 C11 171.48(6) . 1_655
C8 Fe1 C11 86.85(6) . 1_655
C6 Fe1 C11 95.22(6) . 1_655
C5 Fe1 C11 92.49(6) . 1_655
C9 Fe1 C7 86.23(6) . .
C8 Fe1 C7 93.42(8) . .
C6 Fe1 C7 89.29(7) . .
C5 Fe1 C7 174.17(6) . .
C11 Fe1 C7 91.85(6) 1_655 .
C1 N1 Ni1 107.83(9) . .
C1 N1 H1C 110.1 . .
Ni1 N1 H1C 110.1 . .
C1 N1 H1D 110.1 . .
Ni1 N1 H1D 110.1 . .
H1C N1 H1D 108.5 . .
N1 C1 C2 108.04(13) . .
N1 C1 H1A 110.1 . .
C2 C1 H1A 110.1 . .
N1 C1 H1B 110.1 . .
C2 C1 H1B 110.1 . .
H1A C1 H1B 108.4 . .
N9 Ni2 N9 180.0 2 .
N9 Ni2 N22 85.42(9) 2 2
N9 Ni2 N22 94.58(9) . 2
N9 Ni2 N22 94.58(9) 2 .
N9 Ni2 N22 85.42(9) . .
N22 Ni2 N22 180.0 2 .
N9 Ni2 N23 83.49(10) 2 .
N9 Ni2 N23 96.51(10) . .
N22 Ni2 N23 145.01(11) 2 .
N22 Ni2 N23 34.99(11) . .
N9 Ni2 N23 96.51(10) 2 2
N9 Ni2 N23 83.49(10) . 2
N22 Ni2 N23 34.99(11) 2 2
N22 Ni2 N23 145.01(11) . 2
N23 Ni2 N23 180.00(13) . 2
N9 Ni2 N21 90.39(8) 2 2
N9 Ni2 N21 89.61(8) . 2
N22 Ni2 N21 50.08(10) 2 2
N22 Ni2 N21 129.92(10) . 2
N23 Ni2 N21 96.87(11) . 2
N23 Ni2 N21 83.13(11) 2 2
N9 Ni2 N21 89.61(8) 2 .
N9 Ni2 N21 90.39(8) . .
N22 Ni2 N21 129.92(10) 2 .
N22 Ni2 N21 50.08(10) . .
N23 Ni2 N21 83.13(11) . .
N23 Ni2 N21 96.87(11) 2 .
N21 Ni2 N21 180.0 2 .
N9 Ni2 N20 93.71(8) 2 .
N9 Ni2 N20 86.29(8) . .
N22 Ni2 N20 96.91(11) 2 .
N22 Ni2 N20 83.09(11) . .
N23 Ni2 N20 51.06(11) . .
N23 Ni2 N20 128.94(11) 2 .
N21 Ni2 N20 46.85(10) 2 .
N21 Ni2 N20 133.15(10) . .
N9 Ni2 N20 86.29(8) 2 2
N9 Ni2 N20 93.71(8) . 2
N22 Ni2 N20 83.09(11) 2 2
N22 Ni2 N20 96.91(11) . 2
N23 Ni2 N20 128.95(11) . 2
N23 Ni2 N20 51.05(11) 2 2
N21 Ni2 N20 133.15(10) 2 2
N21 Ni2 N20 46.85(10) . 2
N20 Ni2 N20 180.0 . 2
C2 N2 Ni1 109.29(10) . .
C2 N2 H2C 109.8 . .
Ni1 N2 H2C 109.8 . .
C2 N2 H2D 109.8 . .
Ni1 N2 H2D 109.8 . .
H2C N2 H2D 108.3 . .
N2 C2 C1 109.07(13) . .
N2 C2 H2A 109.9 . .
C1 C2 H2A 109.9 . .
N2 C2 H2B 109.9 . .
C1 C2 H2B 109.9 . .
H2A C2 H2B 108.3 . .
C3 N3 Ni1 106.46(9) . .
C3 N3 H3C 110.4 . .
Ni1 N3 H3C 110.4 . .
C3 N3 H3D 110.4 . .
Ni1 N3 H3D 110.4 . .
H3C N3 H3D 108.6 . .
N3 C3 C4 107.88(12) . .
N3 C3 H3A 110.1 . .
C4 C3 H3A 110.1 . .
N3 C3 H3B 110.1 . .
C4 C3 H3B 110.1 . .
H3A C3 H3B 108.4 . .
C4 N4 Ni1 107.32(10) . .
C4 N4 H4C 110.3 . .
Ni1 N4 H4C 110.3 . .
C4 N4 H4D 110.3 . .
Ni1 N4 H4D 110.3 . .
H4C N4 H4D 108.5 . .
N4 C4 C3 108.13(12) . .
N4 C4 H4A 110.1 . .
C3 C4 H4A 110.1 . .
N4 C4 H4B 110.1 . .
C3 C4 H4B 110.1 . .
H4A C4 H4B 108.4 . .
N5 C5 Fe1 177.36(15) . .
C5 N5 Ni1 168.36(13) . .
N6 C6 Fe1 177.31(14) . .
N7 C7 Fe1 174.60(15) . .
N8A C8 N8B 33.62(17) . .
N8A C8 Fe1 162.1(8) . .
N8B C8 Fe1 164.2(8) . .
N9 C9 Fe1 171.27(14) . .
C9 N9 Ni2 155.82(13) . .
N11 C11 Fe1 171.08(13) . 1_455
C11 N11 Ni1 150.79(12) . .
C21 N20 Ni2 108.43(19) . .
C21 N20 H20C 110.0 . .
Ni2 N20 H20C 110.0 . .
C21 N20 H20D 110.0 . .
Ni2 N20 H20D 110.0 . .
H20C N20 H20D 108.4 . .
N20 C21 C22 108.4(3) . .
N20 C21 H21A 110.0 . .
C22 C21 H21A 110.0 . .
N20 C21 H21B 110.0 . .
C22 C21 H21B 110.0 . .
H21A C21 H21B 108.4 . .
N22 C22 C21 109.2(3) . .
N22 C22 H22A 109.8 . .
C21 C22 H22A 109.8 . .
N22 C22 H22B 109.8 . .
C21 C22 H22B 109.8 . .
H22A C22 H22B 108.3 . .
C22 N22 Ni2 105.7(2) . .
C22 N22 H22C 110.6 . .
Ni2 N22 H22C 110.6 . .
C22 N22 H22D 110.6 . .
Ni2 N22 H22D 110.6 . .
H22C N22 H22D 108.7 . .
C24 N21 Ni2 106.97(19) . .
C24 N21 H21C 110.3 . .
Ni2 N21 H21C 110.3 . .
C24 N21 H21D 110.3 . .
Ni2 N21 H21D 110.3 . .
H21C N21 H21D 108.6 . .
N23 C23 C24 108.1(3) . .
N23 C23 H23A 110.1 . .
C24 C23 H23A 110.1 . .
N23 C23 H23B 110.1 . .
C24 C23 H23B 110.1 . .
H23A C23 H23B 108.4 . .
N21 C24 C23 109.0(3) . .
N21 C24 H24A 109.9 . .
C23 C24 H24A 109.9 . .
N21 C24 H24B 109.9 . .
C23 C24 H24B 109.9 . .
H24A C24 H24B 108.3 . .
C23 N23 Ni2 107.2(2) . .
C23 N23 H23C 110.3 . .
Ni2 N23 H23C 110.3 . .
C23 N23 H23D 110.3 . .
Ni2 N23 H23D 110.3 . .
H23C N23 H23D 108.5 . .
H1W O1 H1V 107(3) . .
H2V O2 H2W 112(3) . .

loop_
_geom_bond_atom_site_label_1
_geom_bond_atom_site_label_2
_geom_bond_distance
_geom_bond_site_symmetry_2
Ni1 N5 2.0736(14) .
Ni1 N1 2.1009(13) .
Ni1 N2 2.1103(13) .
Ni1 N3 2.1124(13) .
Ni1 N11 2.1153(13) .
Ni1 N4 2.1190(13) .
Fe1 C9 1.9274(16) .
Fe1 C8 1.9297(19) .
Fe1 C6 1.9322(17) .
Fe1 C5 1.9457(17) .
Fe1 C11 1.9476(16) 1_655
Fe1 C7 1.9511(18) .
N1 C1 1.477(2) .
N1 H1C 0.9200 .
N1 H1D 0.9200 .
C1 C2 1.512(2) .
C1 H1A 0.9900 .
C1 H1B 0.9900 .
Ni2 N9 2.0727(14) 2
Ni2 N9 2.0727(14) .
Ni2 N22 2.099(3) 2
Ni2 N22 2.099(3) .
Ni2 N23 2.103(4) .
Ni2 N23 2.103(4) 2
Ni2 N21 2.105(3) 2
Ni2 N21 2.105(3) .
Ni2 N20 2.107(3) .
Ni2 N20 2.107(3) 2
N2 C2 1.476(2) .
N2 H2C 0.9200 .
N2 H2D 0.9200 .
C2 H2A 0.9900 .
C2 H2B 0.9900 .
N3 C3 1.476(2) .
N3 H3C 0.9200 .
N3 H3D 0.9200 .
C3 C4 1.514(2) .
C3 H3A 0.9900 .
C3 H3B 0.9900 .
N4 C4 1.4787(19) .
N4 H4C 0.9200 .
N4 H4D 0.9200 .
C4 H4A 0.9900 .
C4 H4B 0.9900 .
C5 N5 1.146(2) .
N6 C6 1.152(2) .
N7 C7 1.151(2) .
C8 N8A 1.186(6) .
C8 N8B 1.217(7) .
C9 N9 1.145(2) .
C11 N11 1.1531(19) .
C11 Fe1 1.9476(16) 1_455
N20 C21 1.479(4) .
N20 H20C 0.9200 .
N20 H20D 0.9200 .
C21 C22 1.504(5) .
C21 H21A 0.9900 .
C21 H21B 0.9900 .
C22 N22 1.482(5) .
C22 H22A 0.9900 .
C22 H22B 0.9900 .
N22 H22C 0.9200 .
N22 H22D 0.9200 .
N21 C24 1.494(4) .
N21 H21C 0.9200 .
N21 H21D 0.9200 .
C23 N23 1.484(4) .
C23 C24 1.499(5) .
C23 H23A 0.9900 .
C23 H23B 0.9900 .
C24 H24A 0.9900 .
C24 H24B 0.9900 .
N23 H23C 0.9200 .
N23 H23D 0.9200 .
O1 H1W 0.832(17) .
O1 H1V 0.784(17) .
O2 H2V 0.884(19) .
O2 H2W 0.870(19) .
